data_7039481
loop_
_publ_author_name
'Farrell, Kevin'
'M\"uller-Bunz, Helge'
'Albrecht, Martin'

_publ_section_title
;
 Versatile bonding and coordination modes of ditriazolylidene ligands in
 rhodium(iii) and iridium(iii) complexes.
;
_journal_issue 40
_journal_name_full 'Dalton transactions (Cambridge, England : 2003)'
_journal_page_first 15859
_journal_page_last 15871
_journal_paper_doi 10.1039/c6dt01760f
_journal_volume 45
_journal_year 2016
_chemical_formula_moiety 'C31 H36 N6 Rh, B F4'
_chemical_formula_sum 'C31 H36 B F4 N6 Rh'
_chemical_formula_weight 682.38
_chemical_name_systematic
; 
 ? 
;
_space_group_IT_number 61
_symmetry_cell_setting orthorhombic
_symmetry_space_group_name_Hall '-P 2ac 2ab'
_symmetry_space_group_name_H-M 'P b c a'
_atom_sites_solution_hydrogens geom
_atom_sites_solution_primary direct
_atom_sites_solution_secondary difmap
_audit_creation_method SHELXL-97
_audit_update_record
;
2016-05-03 deposited with the CCDC.
2016-06-03 downloaded from the CCDC.
;
_cell_angle_alpha 90.00
_cell_angle_beta 90.00
_cell_angle_gamma 90.00
_cell_formula_units_Z 8
_cell_length_a 15.4355(1)
_cell_length_b 16.3463(1)
_cell_length_c 23.5226(2)
_cell_measurement_reflns_used 52369
_cell_measurement_temperature 100(2)
_cell_measurement_theta_max 32.7180
_cell_measurement_theta_min 3.1690
_cell_volume 5935.07(7)
_computing_cell_refinement
; 
CrysAlisPro, Agilent Technologies, 
Version 1.171.36.24a (release 19-12-2012 CrysAlis171 .NET) 
(compiled Dec 19 2012,11:08:27) 
;
_computing_data_collection
; 
CrysAlisPro, Agilent Technologies, 
Version 1.171.36.24a (release 19-12-2012 CrysAlis171 .NET) 
(compiled Dec 19 2012,11:08:27) 
;
_computing_data_reduction
; 
CrysAlisPro, Agilent Technologies, 
Version 1.171.36.24a (release 19-12-2012 CrysAlis171 .NET) 
(compiled Dec 19 2012,11:08:27) 
;
_computing_structure_refinement 'SHELXL-97 (Sheldrick, 2008)'
_computing_structure_solution 'SHELXS-97 (Sheldrick, 2008)'
_diffrn_ambient_temperature 100(2)
_diffrn_detector_area_resol_mean 10.3196
_diffrn_measured_fraction_theta_full 0.999
_diffrn_measured_fraction_theta_max 0.999
_diffrn_measurement_device_type 'SuperNova, Dual, Cu at zero, Atlas'
_diffrn_measurement_method '\w scans'
_diffrn_radiation_monochromator mirror
_diffrn_radiation_source 'SuperNova (Mo) X-ray Source'
_diffrn_radiation_type MoK\a
_diffrn_radiation_wavelength 0.71073
_diffrn_reflns_av_R_equivalents 0.0358
_diffrn_reflns_av_sigmaI/netI 0.0155
_diffrn_reflns_limit_h_max 22
_diffrn_reflns_limit_h_min -22
_diffrn_reflns_limit_k_max 23
_diffrn_reflns_limit_k_min -23
_diffrn_reflns_limit_l_max 34
_diffrn_reflns_limit_l_min -34
_diffrn_reflns_number 127462
_diffrn_reflns_theta_full 31.00
_diffrn_reflns_theta_max 31.00
_diffrn_reflns_theta_min 2.95
_exptl_absorpt_coefficient_mu 0.633
_exptl_absorpt_correction_T_max 0.934
_exptl_absorpt_correction_T_min 0.895
_exptl_absorpt_correction_type analytical
_exptl_absorpt_process_details
; 
CrysAlisPro, Agilent Technologies, 
Version 1.171.36.24a (release 19-12-2012 CrysAlis171 .NET) 
(compiled Dec 19 2012,11:08:27) 
Analytical numeric absorption correction using a multifaceted crystal 
model based on expressions derived by R.C. Clark & J.S. Reid. 
(Clark, R. C. & Reid, J. S. (1995). Acta Cryst. A51, 887-897) 
;
_exptl_crystal_colour 'clear yellow'
_exptl_crystal_density_diffrn 1.527
_exptl_crystal_density_method 'not measured'
_exptl_crystal_description prism
_exptl_crystal_F_000 2800
_exptl_crystal_recrystallization_method 'Re-crystallisation from solvent'
_exptl_crystal_size_max 0.2479
_exptl_crystal_size_mid 0.2093
_exptl_crystal_size_min 0.1640
_refine_diff_density_max 0.592
_refine_diff_density_min -0.486
_refine_diff_density_rms 0.063
_refine_ls_extinction_method none
_refine_ls_goodness_of_fit_ref 1.029
_refine_ls_hydrogen_treatment constr
_refine_ls_matrix_type full
_refine_ls_number_parameters 395
_refine_ls_number_reflns 9453
_refine_ls_number_restraints 0
_refine_ls_restrained_S_all 1.029
_refine_ls_R_factor_all 0.0298
_refine_ls_R_factor_gt 0.0246
_refine_ls_shift/su_max 0.005
_refine_ls_shift/su_mean 0.000
_refine_ls_structure_factor_coef Fsqd
_refine_ls_weighting_details 'calc w=1/[\s^2^(Fo^2^)+(0.0284P)^2^+4.1660P] where P=(Fo^2^+2Fc^2^)/3'
_refine_ls_weighting_scheme calc
_refine_ls_wR_factor_gt 0.0616
_refine_ls_wR_factor_ref 0.0650
_reflns_number_gt 8329
_reflns_number_total 9453
_reflns_threshold_expression I>2\s(I)
_cod_data_source_file c6dt01760f2.cif
_cod_data_source_block alb380_8
_cod_depositor_comments 'Adding full bibliography for 7039479--7039482.cif.'
_cod_database_code 7039481

loop_
_symmetry_equiv_pos_as_xyz
'x, y, z'
'-x+1/2, -y, z+1/2'
'x+1/2, -y+1/2, -z'
'-x, y+1/2, -z+1/2'
'-x, -y, -z'
'x-1/2, y, -z-1/2'
'-x-1/2, y-1/2, z'
'x, -y-1/2, z-1/2'

loop_
_atom_site_label
_atom_site_type_symbol
_atom_site_fract_x
_atom_site_fract_y
_atom_site_fract_z
_atom_site_U_iso_or_equiv
_atom_site_adp_type
_atom_site_occupancy
_atom_site_symmetry_multiplicity
_atom_site_calc_flag
_atom_site_refinement_flags
Rh Rh 0.134903(6) 0.342609(6) 0.603989(4) 0.01341(3) Uani 1 1 d .
C1 C 0.05428(8) 0.43983(8) 0.59657(5) 0.0154(2) Uani 1 1 d .
C2 C -0.01457(8) 0.47955(8) 0.62323(6) 0.0176(2) Uani 1 1 d .
N1 N 0.07959(7) 0.49641(6) 0.55696(4) 0.01545(19) Uani 1 1 d .
C3 C 0.15518(8) 0.48092(8) 0.52460(5) 0.0159(2) Uani 1 1 d .
C4 C 0.19647(8) 0.40894(8) 0.54201(5) 0.0156(2) Uani 1 1 d .
C5 C 0.27198(8) 0.38957(8) 0.51161(6) 0.0194(2) Uani 1 1 d .
H5 H 0.3036 0.3417 0.5214 0.023 Uiso 1 1 calc R
C6 C 0.30172(9) 0.43903(9) 0.46736(6) 0.0221(3) Uani 1 1 d .
H6 H 0.3525 0.4238 0.4471 0.026 Uiso 1 1 calc R
C7 C 0.25804(9) 0.51038(9) 0.45248(6) 0.0230(3) Uani 1 1 d .
H7 H 0.2794 0.5439 0.4226 0.028 Uiso 1 1 calc R
C8 C 0.18320(9) 0.53255(8) 0.48139(5) 0.0197(2) Uani 1 1 d .
H8 H 0.1524 0.5810 0.4720 0.024 Uiso 1 1 calc R
N2 N 0.03450(7) 0.56583(7) 0.55588(5) 0.0194(2) Uani 1 1 d .
N3 N -0.02281(7) 0.55371(7) 0.59714(5) 0.0189(2) Uani 1 1 d .
C9 C -0.08569(10) 0.61857(9) 0.60881(7) 0.0269(3) Uani 1 1 d .
H9A H -0.0668 0.6693 0.5904 0.040 Uiso 1 1 calc R
H9B H -0.0899 0.6272 0.6499 0.040 Uiso 1 1 calc R
H9C H -0.1425 0.6026 0.5939 0.040 Uiso 1 1 calc R
C10 C -0.06778(9) 0.45638(10) 0.67348(6) 0.0242(3) Uani 1 1 d .
H10A H -0.0827 0.3976 0.6709 0.029 Uiso 1 1 calc R
H10B H -0.1225 0.4879 0.6728 0.029 Uiso 1 1 calc R
C11 C -0.02108(9) 0.47223(10) 0.73000(6) 0.0256(3) Uani 1 1 d .
H11A H -0.0632 0.4665 0.7615 0.031 Uiso 1 1 calc R
H11B H 0.0005 0.5293 0.7303 0.031 Uiso 1 1 calc R
C12 C 0.05561(9) 0.41395(9) 0.74077(6) 0.0220(3) Uani 1 1 d .
H12A H 0.0625 0.4076 0.7824 0.026 Uiso 1 1 calc R
H12B H 0.0402 0.3596 0.7252 0.026 Uiso 1 1 calc R
C13 C 0.14102(8) 0.43822(8) 0.71655(5) 0.0179(2) Uani 1 1 d .
C14 C 0.18474(8) 0.41260(7) 0.66753(5) 0.0150(2) Uani 1 1 d .
N4 N 0.19485(7) 0.49019(7) 0.74451(5) 0.0195(2) Uani 1 1 d .
C15 C 0.18109(11) 0.53088(10) 0.79917(6) 0.0298(3) Uani 1 1 d .
H15A H 0.1208 0.5493 0.8018 0.045 Uiso 1 1 calc R
H15B H 0.2199 0.5781 0.8022 0.045 Uiso 1 1 calc R
H15C H 0.1934 0.4925 0.8301 0.045 Uiso 1 1 calc R
N5 N 0.26982(7) 0.50035(7) 0.71898(5) 0.0197(2) Uani 1 1 d .
N6 N 0.26225(7) 0.45307(6) 0.67252(4) 0.01567(19) Uani 1 1 d .
C16 C 0.33993(8) 0.44656(8) 0.63885(5) 0.0169(2) Uani 1 1 d .
C17 C 0.38633(9) 0.37411(9) 0.64122(6) 0.0227(3) Uani 1 1 d .
H17 H 0.3651 0.3288 0.6623 0.027 Uiso 1 1 calc R
C18 C 0.46444(10) 0.36890(10) 0.61221(7) 0.0286(3) Uani 1 1 d .
H18 H 0.4968 0.3195 0.6130 0.034 Uiso 1 1 calc R
C19 C 0.49523(9) 0.43574(11) 0.58210(7) 0.0305(3) Uani 1 1 d .
H19 H 0.5488 0.4321 0.5624 0.037 Uiso 1 1 calc R
C20 C 0.44835(10) 0.50769(10) 0.58061(7) 0.0315(3) Uani 1 1 d .
H20 H 0.4699 0.5533 0.5600 0.038 Uiso 1 1 calc R
C21 C 0.36969(9) 0.51364(9) 0.60923(6) 0.0241(3) Uani 1 1 d .
H21 H 0.3372 0.5630 0.6084 0.029 Uiso 1 1 calc R
C22 C 0.13945(9) 0.22725(8) 0.55292(6) 0.0194(2) Uani 1 1 d .
C23 C 0.19541(9) 0.21884(8) 0.60143(6) 0.0204(3) Uani 1 1 d .
C24 C 0.14159(9) 0.22229(8) 0.65127(6) 0.0208(3) Uani 1 1 d .
C25 C 0.05419(9) 0.23399(8) 0.63402(6) 0.0202(2) Uani 1 1 d .
C26 C 0.05326(8) 0.23936(8) 0.57286(6) 0.0192(2) Uani 1 1 d .
C27 C 0.16554(11) 0.21540(9) 0.49227(6) 0.0274(3) Uani 1 1 d .
H27A H 0.1200 0.2367 0.4673 0.041 Uiso 1 1 calc R
H27B H 0.1739 0.1570 0.4848 0.041 Uiso 1 1 calc R
H27C H 0.2198 0.2448 0.4850 0.041 Uiso 1 1 calc R
C28 C 0.28866(10) 0.19217(9) 0.59915(8) 0.0297(3) Uani 1 1 d .
H28A H 0.3203 0.2265 0.5720 0.045 Uiso 1 1 calc R
H28B H 0.2917 0.1349 0.5870 0.045 Uiso 1 1 calc R
H28C H 0.3147 0.1977 0.6369 0.045 Uiso 1 1 calc R
C29 C 0.17150(12) 0.20892(9) 0.71107(7) 0.0301(3) Uani 1 1 d .
H29A H 0.2309 0.2293 0.7152 0.045 Uiso 1 1 calc R
H29B H 0.1700 0.1503 0.7199 0.045 Uiso 1 1 calc R
H29C H 0.1333 0.2384 0.7373 0.045 Uiso 1 1 calc R
C30 C -0.02469(11) 0.22389(10) 0.67060(7) 0.0309(3) Uani 1 1 d .
H30A H -0.0101 0.2371 0.7101 0.046 Uiso 1 1 calc R
H30B H -0.0451 0.1672 0.6683 0.046 Uiso 1 1 calc R
H30C H -0.0704 0.2608 0.6573 0.046 Uiso 1 1 calc R
C31 C -0.02642(9) 0.24602(9) 0.53646(7) 0.0265(3) Uani 1 1 d .
H31A H -0.0743 0.2679 0.5592 0.040 Uiso 1 1 calc R
H31B H -0.0421 0.1917 0.5221 0.040 Uiso 1 1 calc R
H31C H -0.0148 0.2827 0.5044 0.040 Uiso 1 1 calc R
B B 0.74370(11) 0.29777(11) 0.65716(7) 0.0239(3) Uani 1 1 d .
F1 F 0.79594(7) 0.32186(7) 0.61182(4) 0.0335(2) Uani 1 1 d .
F2 F 0.74239(8) 0.21352(6) 0.66075(5) 0.0418(2) Uani 1 1 d .
F3 F 0.77720(7) 0.33085(7) 0.70726(4) 0.0380(2) Uani 1 1 d .
F4 F 0.66056(8) 0.32738(9) 0.64883(6) 0.0582(4) Uani 1 1 d .

loop_
_atom_site_aniso_label
_atom_site_aniso_U_11
_atom_site_aniso_U_22
_atom_site_aniso_U_33
_atom_site_aniso_U_23
_atom_site_aniso_U_13
_atom_site_aniso_U_12
Rh 0.01151(5) 0.01197(5) 0.01675(5) -0.00030(3) -0.00001(3) -0.00028(3)
C1 0.0130(5) 0.0152(5) 0.0181(5) -0.0001(4) -0.0014(4) -0.0009(4)
C2 0.0129(5) 0.0175(6) 0.0224(6) 0.0001(5) -0.0014(4) 0.0004(4)
N1 0.0146(5) 0.0141(5) 0.0176(5) -0.0004(4) -0.0015(4) 0.0004(4)
C3 0.0152(5) 0.0171(5) 0.0156(5) -0.0018(4) 0.0004(4) -0.0019(4)
C4 0.0144(5) 0.0159(5) 0.0165(5) -0.0015(4) -0.0002(4) -0.0022(4)
C5 0.0165(5) 0.0200(6) 0.0218(6) -0.0019(5) 0.0013(5) 0.0002(5)
C6 0.0191(6) 0.0249(6) 0.0222(6) -0.0035(5) 0.0051(5) -0.0026(5)
C7 0.0258(7) 0.0236(6) 0.0195(6) 0.0003(5) 0.0041(5) -0.0054(5)
C8 0.0232(6) 0.0179(6) 0.0180(5) 0.0010(5) 0.0000(5) -0.0023(5)
N2 0.0186(5) 0.0161(5) 0.0234(5) 0.0002(4) -0.0003(4) 0.0028(4)
N3 0.0155(5) 0.0177(5) 0.0236(5) -0.0011(4) -0.0008(4) 0.0027(4)
C9 0.0211(6) 0.0221(7) 0.0374(8) -0.0020(6) 0.0015(6) 0.0080(5)
C10 0.0135(5) 0.0304(7) 0.0287(7) 0.0037(6) 0.0048(5) 0.0012(5)
C11 0.0204(6) 0.0339(8) 0.0225(6) 0.0019(6) 0.0077(5) 0.0064(6)
C12 0.0192(6) 0.0261(7) 0.0208(6) 0.0033(5) 0.0044(5) 0.0021(5)
C13 0.0174(6) 0.0180(6) 0.0182(5) 0.0003(4) -0.0005(4) 0.0032(4)
C14 0.0138(5) 0.0130(5) 0.0182(5) 0.0012(4) -0.0010(4) 0.0015(4)
N4 0.0196(5) 0.0209(5) 0.0181(5) -0.0036(4) -0.0008(4) 0.0037(4)
C15 0.0313(8) 0.0362(8) 0.0218(6) -0.0115(6) 0.0011(6) 0.0055(6)
N5 0.0192(5) 0.0192(5) 0.0206(5) -0.0062(4) -0.0013(4) 0.0016(4)
N6 0.0142(5) 0.0139(5) 0.0189(5) -0.0030(4) -0.0006(4) 0.0010(4)
C16 0.0115(5) 0.0188(6) 0.0203(6) -0.0039(5) -0.0015(4) -0.0004(4)
C17 0.0201(6) 0.0188(6) 0.0291(7) -0.0029(5) -0.0005(5) 0.0022(5)
C18 0.0187(6) 0.0292(7) 0.0380(8) -0.0088(6) 0.0003(6) 0.0077(6)
C19 0.0160(6) 0.0385(8) 0.0369(8) -0.0119(7) 0.0057(6) -0.0033(6)
C20 0.0256(7) 0.0293(8) 0.0394(8) -0.0008(6) 0.0101(6) -0.0073(6)
C21 0.0209(6) 0.0200(6) 0.0315(7) 0.0005(5) 0.0026(5) 0.0007(5)
C22 0.0210(6) 0.0128(5) 0.0246(6) -0.0035(5) -0.0001(5) -0.0013(4)
C23 0.0176(6) 0.0128(5) 0.0307(7) -0.0028(5) -0.0029(5) 0.0008(4)
C24 0.0254(6) 0.0116(5) 0.0253(6) 0.0007(5) -0.0045(5) -0.0005(5)
C25 0.0204(6) 0.0145(5) 0.0256(6) 0.0020(5) 0.0008(5) -0.0025(5)
C26 0.0177(6) 0.0150(5) 0.0249(6) 0.0000(5) -0.0030(5) -0.0027(4)
C27 0.0325(8) 0.0226(7) 0.0271(7) -0.0075(5) 0.0035(6) -0.0013(6)
C28 0.0190(6) 0.0195(6) 0.0506(9) -0.0059(6) -0.0041(6) 0.0036(5)
C29 0.0419(9) 0.0211(7) 0.0274(7) 0.0032(5) -0.0096(6) 0.0033(6)
C30 0.0284(7) 0.0278(7) 0.0366(8) 0.0040(6) 0.0100(6) -0.0090(6)
C31 0.0212(6) 0.0236(7) 0.0347(7) -0.0001(6) -0.0089(6) -0.0032(5)
B 0.0200(7) 0.0264(8) 0.0254(7) 0.0000(6) 0.0025(6) 0.0009(6)
F1 0.0299(5) 0.0438(6) 0.0267(4) 0.0076(4) 0.0036(4) -0.0007(4)
F2 0.0557(7) 0.0257(5) 0.0439(6) -0.0034(4) 0.0043(5) -0.0092(5)
F3 0.0435(6) 0.0419(6) 0.0286(5) -0.0082(4) 0.0063(4) -0.0172(5)
F4 0.0280(6) 0.0912(10) 0.0554(7) 0.0012(7) 0.0044(5) 0.0236(6)

loop_
_atom_type_symbol
_atom_type_description
_atom_type_scat_dispersion_real
_atom_type_scat_dispersion_imag
_atom_type_scat_source
C C 0.0033 0.0016 'International Tables Vol C Tables 4.2.6.8 and 6.1.1.4'
H H 0.0000 0.0000 'International Tables Vol C Tables 4.2.6.8 and 6.1.1.4'
B B 0.0013 0.0007 'International Tables Vol C Tables 4.2.6.8 and 6.1.1.4'
N N 0.0061 0.0033 'International Tables Vol C Tables 4.2.6.8 and 6.1.1.4'
F F 0.0171 0.0103 'International Tables Vol C Tables 4.2.6.8 and 6.1.1.4'
Rh Rh -1.1178 0.9187 'International Tables Vol C Tables 4.2.6.8 and 6.1.1.4'

loop_
_geom_angle_atom_site_label_1
_geom_angle_atom_site_label_2
_geom_angle_atom_site_label_3
_geom_angle
C1 Rh C14 81.62(5)
C1 Rh C4 78.97(5)
C14 Rh C4 92.85(5)
C1 Rh C23 165.23(5)
C14 Rh C23 111.84(5)
C4 Rh C23 105.46(5)
C1 Rh C26 102.61(5)
C14 Rh C26 151.77(5)
C4 Rh C26 115.38(5)
C23 Rh C26 62.68(5)
C1 Rh C22 129.36(5)
C14 Rh C22 149.00(5)
C4 Rh C22 92.83(5)
C23 Rh C22 37.56(5)
C26 Rh C22 37.19(5)
C1 Rh C24 138.81(5)
C14 Rh C24 96.35(5)
C4 Rh C24 142.02(5)
C23 Rh C24 37.34(5)
C26 Rh C24 61.91(5)
C22 Rh C24 61.94(5)
C1 Rh C25 107.56(5)
C14 Rh C25 114.64(5)
C4 Rh C25 152.24(5)
C23 Rh C25 62.01(5)
C26 Rh C25 37.25(5)
C22 Rh C25 61.79(5)
C24 Rh C25 36.47(5)
N1 C1 C2 102.06(11)
N1 C1 Rh 114.40(9)
C2 C1 Rh 142.62(10)
N3 C2 C1 106.40(11)
N3 C2 C10 122.13(12)
C1 C2 C10 131.25(12)
N2 N1 C1 116.07(11)
N2 N1 C3 124.95(11)
C1 N1 C3 118.68(10)
C8 C3 C4 125.65(12)
C8 C3 N1 122.75(12)
C4 C3 N1 111.61(11)
C3 C4 C5 114.75(11)
C3 C4 Rh 116.21(9)
C5 C4 Rh 128.89(10)
C6 C5 C4 121.49(12)
C6 C5 H5 119.3
C4 C5 H5 119.3
C7 C6 C5 120.91(12)
C7 C6 H6 119.5
C5 C6 H6 119.5
C8 C7 C6 119.90(12)
C8 C7 H7 120.1
C6 C7 H7 120.1
C7 C8 C3 117.29(13)
C7 C8 H8 121.4
C3 C8 H8 121.4
N3 N2 N1 101.95(10)
N2 N3 C2 113.53(11)
N2 N3 C9 118.08(11)
C2 N3 C9 128.39(12)
N3 C9 H9A 109.5
N3 C9 H9B 109.5
H9A C9 H9B 109.5
N3 C9 H9C 109.5
H9A C9 H9C 109.5
H9B C9 H9C 109.5
C2 C10 C11 112.69(11)
C2 C10 H10A 109.1
C11 C10 H10A 109.1
C2 C10 H10B 109.1
C11 C10 H10B 109.1
H10A C10 H10B 107.8
C10 C11 C12 113.52(12)
C10 C11 H11A 108.9
C12 C11 H11A 108.9
C10 C11 H11B 108.9
C12 C11 H11B 108.9
H11A C11 H11B 107.7
C13 C12 C11 116.90(12)
C13 C12 H12A 108.1
C11 C12 H12A 108.1
C13 C12 H12B 108.1
C11 C12 H12B 108.1
H12A C12 H12B 107.3
N4 C13 C14 106.92(11)
N4 C13 C12 121.51(12)
C14 C13 C12 131.43(12)
N6 C14 C13 101.86(11)
N6 C14 Rh 131.61(9)
C13 C14 Rh 126.25(9)
N5 N4 C13 113.36(11)
N5 N4 C15 118.15(12)
C13 N4 C15 128.40(12)
N4 C15 H15A 109.5
N4 C15 H15B 109.5
H15A C15 H15B 109.5
N4 C15 H15C 109.5
H15A C15 H15C 109.5
H15B C15 H15C 109.5
N4 N5 N6 102.84(10)
N5 N6 C14 115.01(10)
N5 N6 C16 114.66(10)
C14 N6 C16 130.01(10)
C21 C16 C17 121.90(13)
C21 C16 N6 119.77(12)
C17 C16 N6 118.11(12)
C16 C17 C18 118.80(14)
C16 C17 H17 120.6
C18 C17 H17 120.6
C19 C18 C17 120.05(14)
C19 C18 H18 120.0
C17 C18 H18 120.0
C20 C19 C18 120.29(14)
C20 C19 H19 119.9
C18 C19 H19 119.9
C19 C20 C21 120.29(15)
C19 C20 H20 119.9
C21 C20 H20 119.9
C16 C21 C20 118.67(14)
C16 C21 H21 120.7
C20 C21 H21 120.7
C26 C22 C23 108.24(12)
C26 C22 C27 125.72(13)
C23 C22 C27 125.67(12)
C26 C22 Rh 71.14(7)
C23 C22 Rh 70.93(7)
C27 C22 Rh 129.06(10)
C22 C23 C24 107.24(12)
C22 C23 C28 125.03(13)
C24 C23 C28 126.37(13)
C22 C23 Rh 71.51(7)
C24 C23 Rh 72.57(8)
C28 C23 Rh 131.65(10)
C25 C24 C23 108.71(12)
C25 C24 C29 125.50(14)
C23 C24 C29 125.62(13)
C25 C24 Rh 72.50(7)
C23 C24 Rh 70.10(8)
C29 C24 Rh 127.10(10)
C24 C25 C26 107.61(12)
C24 C25 C30 126.28(13)
C26 C25 C30 124.83(13)
C24 C25 Rh 71.03(8)
C26 C25 Rh 69.45(7)
C30 C25 Rh 134.96(10)
C22 C26 C25 108.11(12)
C22 C26 C31 125.94(13)
C25 C26 C31 125.55(12)
C22 C26 Rh 71.67(7)
C25 C26 Rh 73.30(7)
C31 C26 Rh 126.51(9)
C22 C27 H27A 109.5
C22 C27 H27B 109.5
H27A C27 H27B 109.5
C22 C27 H27C 109.5
H27A C27 H27C 109.5
H27B C27 H27C 109.5
C23 C28 H28A 109.5
C23 C28 H28B 109.5
H28A C28 H28B 109.5
C23 C28 H28C 109.5
H28A C28 H28C 109.5
H28B C28 H28C 109.5
C24 C29 H29A 109.5
C24 C29 H29B 109.5
H29A C29 H29B 109.5
C24 C29 H29C 109.5
H29A C29 H29C 109.5
H29B C29 H29C 109.5
C25 C30 H30A 109.5
C25 C30 H30B 109.5
H30A C30 H30B 109.5
C25 C30 H30C 109.5
H30A C30 H30C 109.5
H30B C30 H30C 109.5
C26 C31 H31A 109.5
C26 C31 H31B 109.5
H31A C31 H31B 109.5
C26 C31 H31C 109.5
H31A C31 H31C 109.5
H31B C31 H31C 109.5
F2 B F4 110.10(14)
F2 B F1 109.72(13)
F4 B F1 109.21(13)
F2 B F3 109.89(13)
F4 B F3 109.09(14)
F1 B F3 108.81(13)

loop_
_geom_bond_atom_site_label_1
_geom_bond_atom_site_label_2
_geom_bond_distance
Rh C1 2.0259(12)
Rh C14 2.0334(12)
Rh C4 2.0504(12)
Rh C23 2.2291(13)
Rh C26 2.2299(13)
Rh C22 2.2369(13)
Rh C24 2.2618(13)
Rh C25 2.2811(13)
C1 N1 1.3698(16)
C1 C2 1.3945(17)
C2 N3 1.3646(17)
C2 C10 1.4883(19)
N1 N2 1.3314(15)
N1 C3 1.4159(16)
C3 C8 1.3900(18)
C3 C4 1.3995(17)
C4 C5 1.4037(17)
C5 C6 1.3956(19)
C5 H5 0.9500
C6 C7 1.392(2)
C6 H6 0.9500
C7 C8 1.3887(19)
C7 H7 0.9500
C8 H8 0.9500
N2 N3 1.3281(16)
N3 C9 1.4635(17)
C9 H9A 0.9800
C9 H9B 0.9800
C9 H9C 0.9800
C10 C11 1.534(2)
C10 H10A 0.9900
C10 H10B 0.9900
C11 C12 1.540(2)
C11 H11A 0.9900
C11 H11B 0.9900
C12 C13 1.4900(18)
C12 H12A 0.9900
C12 H12B 0.9900
C13 N4 1.3581(17)
C13 C14 1.4002(17)
C14 N6 1.3722(16)
N4 N5 1.3142(16)
N4 C15 1.4631(17)
C15 H15A 0.9800
C15 H15B 0.9800
C15 H15C 0.9800
N5 N6 1.3437(15)
N6 C16 1.4410(16)
C16 C21 1.3780(19)
C16 C17 1.3851(18)
C17 C18 1.388(2)
C17 H17 0.9500
C18 C19 1.386(2)
C18 H18 0.9500
C19 C20 1.381(2)
C19 H19 0.9500
C20 C21 1.392(2)
C20 H20 0.9500
C21 H21 0.9500
C22 C26 1.4245(18)
C22 C23 1.4378(19)
C22 C27 1.495(2)
C23 C24 1.438(2)
C23 C28 1.505(2)
C24 C25 1.4217(19)
C24 C29 1.496(2)
C25 C26 1.441(2)
C25 C30 1.500(2)
C26 C31 1.5026(19)
C27 H27A 0.9800
C27 H27B 0.9800
C27 H27C 0.9800
C28 H28A 0.9800
C28 H28B 0.9800
C28 H28C 0.9800
C29 H29A 0.9800
C29 H29B 0.9800
C29 H29C 0.9800
C30 H30A 0.9800
C30 H30B 0.9800
C30 H30C 0.9800
C31 H31A 0.9800
C31 H31B 0.9800
C31 H31C 0.9800
B F2 1.380(2)
B F4 1.386(2)
B F1 1.3937(18)
B F3 1.3960(19)

loop_
_geom_torsion_atom_site_label_1
_geom_torsion_atom_site_label_2
_geom_torsion_atom_site_label_3
_geom_torsion_atom_site_label_4
_geom_torsion
C14 Rh C1 N1 94.60(9)
C4 Rh C1 N1 0.01(9)
C23 Rh C1 N1 -109.0(2)
C26 Rh C1 N1 -113.81(9)
C22 Rh C1 N1 -84.54(10)
C24 Rh C1 N1 -175.31(8)
C25 Rh C1 N1 -152.10(9)
C14 Rh C1 C2 -71.71(16)
C4 Rh C1 C2 -166.29(16)
C23 Rh C1 C2 84.7(3)
C26 Rh C1 C2 79.89(16)
C22 Rh C1 C2 109.15(16)
C24 Rh C1 C2 18.38(19)
C25 Rh C1 C2 41.59(16)
N1 C1 C2 N3 0.15(13)
Rh C1 C2 N3 167.41(12)
N1 C1 C2 C10 -174.34(14)
Rh C1 C2 C10 -7.1(3)
C2 C1 N1 N2 -0.27(14)
Rh C1 N1 N2 -171.82(8)
C2 C1 N1 C3 173.75(11)
Rh C1 N1 C3 2.20(14)
N2 N1 C3 C8 -10.14(19)
C1 N1 C3 C8 176.42(12)
N2 N1 C3 C4 169.50(11)
C1 N1 C3 C4 -3.94(16)
C8 C3 C4 C5 -0.52(19)
N1 C3 C4 C5 179.85(11)
C8 C3 C4 Rh -176.53(10)
N1 C3 C4 Rh 3.84(13)
C1 Rh C4 C3 -2.20(9)
C14 Rh C4 C3 -83.09(10)
C23 Rh C4 C3 163.31(9)
C26 Rh C4 C3 96.63(10)
C22 Rh C4 C3 127.39(10)
C24 Rh C4 C3 172.79(8)
C25 Rh C4 C3 104.63(13)
C1 Rh C4 C5 -177.54(12)
C14 Rh C4 C5 101.57(12)
C23 Rh C4 C5 -12.02(13)
C26 Rh C4 C5 -78.70(12)
C22 Rh C4 C5 -47.94(12)
C24 Rh C4 C5 -2.54(16)
C25 Rh C4 C5 -70.70(16)
C3 C4 C5 C6 -0.48(18)
Rh C4 C5 C6 174.92(10)
C4 C5 C6 C7 1.1(2)
C5 C6 C7 C8 -0.8(2)
C6 C7 C8 C3 -0.1(2)
C4 C3 C8 C7 0.8(2)
N1 C3 C8 C7 -179.57(12)
C1 N1 N2 N3 0.28(14)
C3 N1 N2 N3 -173.33(11)
N1 N2 N3 C2 -0.16(14)
N1 N2 N3 C9 -179.72(11)
C1 C2 N3 N2 0.01(15)
C10 C2 N3 N2 175.12(12)
C1 C2 N3 C9 179.51(13)
C10 C2 N3 C9 -5.4(2)
N3 C2 C10 C11 -95.75(15)
C1 C2 C10 C11 78.01(19)
C2 C10 C11 C12 -69.95(16)
C10 C11 C12 C13 86.41(16)
C11 C12 C13 N4 84.45(16)
C11 C12 C13 C14 -100.38(17)
N4 C13 C14 N6 0.56(13)
C12 C13 C14 N6 -175.15(13)
N4 C13 C14 Rh -173.95(9)
C12 C13 C14 Rh 10.3(2)
C1 Rh C14 N6 -110.71(12)
C4 Rh C14 N6 -32.31(12)
C23 Rh C14 N6 75.61(12)
C26 Rh C14 N6 148.22(11)
C22 Rh C14 N6 68.00(16)
C24 Rh C14 N6 110.79(12)
C25 Rh C14 N6 143.75(11)
C1 Rh C14 C13 62.09(11)
C4 Rh C14 C13 140.49(11)
C23 Rh C14 C13 -111.60(11)
C26 Rh C14 C13 -38.98(17)
C22 Rh C14 C13 -119.20(12)
C24 Rh C14 C13 -76.41(11)
C25 Rh C14 C13 -43.46(12)
C14 C13 N4 N5 -0.76(15)
C12 C13 N4 N5 175.46(12)
C14 C13 N4 C15 -177.19(13)
C12 C13 N4 C15 -1.0(2)
C13 N4 N5 N6 0.59(14)
C15 N4 N5 N6 177.42(12)
N4 N5 N6 C14 -0.21(14)
N4 N5 N6 C16 -174.32(10)
C13 C14 N6 N5 -0.22(14)
Rh C14 N6 N5 173.85(9)
C13 C14 N6 C16 172.78(12)
Rh C14 N6 C16 -13.1(2)
N5 N6 C16 C21 -69.00(16)
C14 N6 C16 C21 117.97(15)
N5 N6 C16 C17 105.74(14)
C14 N6 C16 C17 -67.29(18)
C21 C16 C17 C18 -0.9(2)
N6 C16 C17 C18 -175.52(12)
C16 C17 C18 C19 0.7(2)
C17 C18 C19 C20 -0.2(2)
C18 C19 C20 C21 -0.1(3)
C17 C16 C21 C20 0.5(2)
N6 C16 C21 C20 175.08(13)
C19 C20 C21 C16 0.0(2)
C1 Rh C22 C26 -52.11(10)
C14 Rh C22 C26 129.53(10)
C4 Rh C22 C26 -130.15(8)
C23 Rh C22 C26 117.91(11)
C24 Rh C22 C26 79.62(8)
C25 Rh C22 C26 38.05(8)
C1 Rh C22 C23 -170.03(8)
C14 Rh C22 C23 11.62(14)
C4 Rh C22 C23 111.94(8)
C26 Rh C22 C23 -117.91(11)
C24 Rh C22 C23 -38.29(8)
C25 Rh C22 C23 -79.86(9)
C1 Rh C22 C27 69.04(14)
C14 Rh C22 C27 -109.31(14)
C4 Rh C22 C27 -9.00(13)
C23 Rh C22 C27 -120.93(16)
C26 Rh C22 C27 121.15(16)
C24 Rh C22 C27 -159.23(14)
C25 Rh C22 C27 159.20(14)
C26 C22 C23 C24 2.55(15)
C27 C22 C23 C24 -170.83(13)
Rh C22 C23 C24 64.25(9)
C26 C22 C23 C28 169.88(13)
C27 C22 C23 C28 -3.5(2)
Rh C22 C23 C28 -128.42(14)
C26 C22 C23 Rh -61.70(9)
C27 C22 C23 Rh 124.93(14)
C1 Rh C23 C22 31.7(2)
C14 Rh C23 C22 -173.58(8)
C4 Rh C23 C22 -74.00(8)
C26 Rh C23 C22 36.96(8)
C24 Rh C23 C22 115.62(11)
C25 Rh C23 C22 79.22(8)
C1 Rh C23 C24 -83.9(2)
C14 Rh C23 C24 70.79(9)
C4 Rh C23 C24 170.38(8)
C26 Rh C23 C24 -78.67(8)
C22 Rh C23 C24 -115.62(11)
C25 Rh C23 C24 -36.41(8)
C1 Rh C23 C28 152.52(18)
C14 Rh C23 C28 -52.74(15)
C4 Rh C23 C28 46.84(15)
C26 Rh C23 C28 157.80(16)
C22 Rh C23 C28 120.84(18)
C24 Rh C23 C28 -123.53(17)
C25 Rh C23 C28 -159.94(16)
C22 C23 C24 C25 -0.95(15)
C28 C23 C24 C25 -168.07(13)
Rh C23 C24 C25 62.60(9)
C22 C23 C24 C29 174.46(13)
C28 C23 C24 C29 7.3(2)
Rh C23 C24 C29 -121.99(14)
C22 C23 C24 Rh -63.55(9)
C28 C23 C24 Rh 129.33(14)
C1 Rh C24 C25 39.20(12)
C14 Rh C24 C25 123.72(8)
C4 Rh C24 C25 -133.33(9)
C23 Rh C24 C25 -118.16(11)
C26 Rh C24 C25 -37.26(8)
C22 Rh C24 C25 -79.63(9)
C1 Rh C24 C23 157.35(8)
C14 Rh C24 C23 -118.12(8)
C4 Rh C24 C23 -15.18(12)
C26 Rh C24 C23 80.90(8)
C22 Rh C24 C23 38.52(8)
C25 Rh C24 C23 118.16(11)
C1 Rh C24 C29 -82.46(15)
C14 Rh C24 C29 2.06(14)
C4 Rh C24 C29 105.01(14)
C23 Rh C24 C29 120.19(16)
C26 Rh C24 C29 -158.92(15)
C22 Rh C24 C29 158.71(15)
C25 Rh C24 C29 -121.66(17)
C23 C24 C25 C26 -0.98(15)
C29 C24 C25 C26 -176.40(13)
Rh C24 C25 C26 60.10(9)
C23 C24 C25 C30 166.50(13)
C29 C24 C25 C30 -8.9(2)
Rh C24 C25 C30 -132.42(14)
C23 C24 C25 Rh -61.08(9)
C29 C24 C25 Rh 123.50(14)
C1 Rh C25 C24 -154.11(8)
C14 Rh C25 C24 -65.43(9)
C4 Rh C25 C24 106.08(12)
C23 Rh C25 C24 37.27(8)
C26 Rh C25 C24 118.07(12)
C22 Rh C25 C24 80.07(9)
C1 Rh C25 C26 87.82(8)
C14 Rh C25 C26 176.51(7)
C4 Rh C25 C26 -11.99(14)
C23 Rh C25 C26 -80.80(8)
C22 Rh C25 C26 -37.99(8)
C24 Rh C25 C26 -118.07(12)
C1 Rh C25 C30 -31.36(16)
C14 Rh C25 C30 57.32(16)
C4 Rh C25 C30 -131.17(15)
C23 Rh C25 C30 160.02(17)
C26 Rh C25 C30 -119.18(18)
C22 Rh C25 C30 -157.17(17)
C24 Rh C25 C30 122.75(18)
C23 C22 C26 C25 -3.17(15)
C27 C22 C26 C25 170.20(13)
Rh C22 C26 C25 -64.74(9)
C23 C22 C26 C31 -176.17(13)
C27 C22 C26 C31 -2.8(2)
Rh C22 C26 C31 122.27(13)
C23 C22 C26 Rh 61.56(9)
C27 C22 C26 Rh -125.07(14)
C24 C25 C26 C22 2.57(14)
C30 C25 C26 C22 -165.15(13)
Rh C25 C26 C22 63.67(9)
C24 C25 C26 C31 175.60(13)
C30 C25 C26 C31 7.9(2)
Rh C25 C26 C31 -123.30(13)
C24 C25 C26 Rh -61.10(9)
C30 C25 C26 Rh 131.18(13)
C1 Rh C26 C22 141.30(8)
C14 Rh C26 C22 -122.91(11)
C4 Rh C26 C22 57.67(9)
C23 Rh C26 C22 -37.32(8)
C24 Rh C26 C22 -79.70(9)
C25 Rh C26 C22 -116.18(11)
C1 Rh C26 C25 -102.52(8)
C14 Rh C26 C25 -6.73(14)
C4 Rh C26 C25 173.85(7)
C23 Rh C26 C25 78.86(8)
C22 Rh C26 C25 116.18(11)
C24 Rh C26 C25 36.48(8)
C1 Rh C26 C31 19.70(13)
C14 Rh C26 C31 115.49(14)
C4 Rh C26 C31 -63.93(13)
C23 Rh C26 C31 -158.92(14)
C22 Rh C26 C31 -121.60(16)
C24 Rh C26 C31 158.70(14)
C25 Rh C26 C31 122.22(16)
